data_7701752
loop_
_publ_author_name
'Zhao, Na'
'Li, Yu'
'Gu, Jin-Zhong'
'Kirillova, Marina V.'
'Kirillov, Alexander M.'

_publ_section_title
;
 Hydrothermal generation, structural versatility and properties of
 metal(ii)-organic architectures driven by a pyridine-tricarboxylic acid.
;
_journal_issue 23
_journal_name_full 'Dalton transactions (Cambridge, England : 2003)'
_journal_page_first 8361
_journal_page_last 8374
_journal_paper_doi 10.1039/c9dt01253b
_journal_volume 48
_journal_year 2019
_chemical_formula_sum 'C26 H17 Co N3 O7'
_chemical_formula_weight 542.35
_space_group_crystal_system monoclinic
_space_group_IT_number 14
_space_group_name_Hall '-P 2ybc'
_space_group_name_H-M_alt 'P 1 21/c 1'
_atom_sites_solution_hydrogens mixed
_audit_creation_method SHELXL-2014/7
_audit_update_record
;
2018-10-30 deposited with the CCDC.	2019-05-13 downloaded from the CCDC.
;
_cell_angle_alpha 90
_cell_angle_beta 90.852(3)
_cell_angle_gamma 90
_cell_formula_units_Z 4
_cell_length_a 10.4593(4)
_cell_length_b 12.7570(5)
_cell_length_c 17.2059(5)
_cell_measurement_reflns_used 8317
_cell_measurement_temperature 293(2)
_cell_measurement_theta_max 25.048
_cell_measurement_theta_min 3.403
_cell_volume 2295.52(14)
_computing_cell_refinement 'Bruker SAINT'
_computing_data_collection 'Bruker APEX2'
_computing_data_reduction 'Bruker SAINT'
_computing_molecular_graphics 'Bruker SHELXTL'
_computing_publication_material 'Bruker SHELXTL'
_computing_structure_refinement 'SHELXL-2014/7 (Sheldrick, 2014)'
_computing_structure_solution 'SHELXL-2014/7 (Sheldrick, 2014)'
_diffrn_ambient_temperature 293(2)
_diffrn_measured_fraction_theta_full 0.998
_diffrn_measured_fraction_theta_max 0.998
_diffrn_measurement_device_type 'Bruker APE-II CCD'
_diffrn_measurement_method '\f and \w scans'
_diffrn_radiation_type MoK\a
_diffrn_radiation_wavelength 0.71073
_diffrn_reflns_av_R_equivalents 0.0412
_diffrn_reflns_av_unetI/netI 0.0704
_diffrn_reflns_Laue_measured_fraction_full 0.998
_diffrn_reflns_Laue_measured_fraction_max 0.998
_diffrn_reflns_limit_h_max 12
_diffrn_reflns_limit_h_min -12
_diffrn_reflns_limit_k_max 10
_diffrn_reflns_limit_k_min -15
_diffrn_reflns_limit_l_max 20
_diffrn_reflns_limit_l_min -11
_diffrn_reflns_number 8317
_diffrn_reflns_point_group_measured_fraction_full 0.998
_diffrn_reflns_point_group_measured_fraction_max 0.998
_diffrn_reflns_theta_full 25.048
_diffrn_reflns_theta_max 25.048
_diffrn_reflns_theta_min 3.403
_diffrn_source 'fine-focus sealed tube'
_exptl_absorpt_coefficient_mu 0.803
_exptl_absorpt_correction_T_max 0.850
_exptl_absorpt_correction_T_min 0.837
_exptl_absorpt_correction_type multi-scan
_exptl_absorpt_process_details SADABS
_exptl_crystal_colour orange
_exptl_crystal_density_diffrn 1.569
_exptl_crystal_description block
_exptl_crystal_F_000 1108
_exptl_crystal_size_max 0.230
_exptl_crystal_size_mid 0.220
_exptl_crystal_size_min 0.210
_exptl_transmission_factor_max 0.845
_exptl_transmission_factor_min 0.831
_refine_diff_density_max 0.286
_refine_diff_density_min -0.302
_refine_diff_density_rms 0.066
_refine_ls_extinction_method none
_refine_ls_goodness_of_fit_ref 1.040
_refine_ls_hydrogen_treatment constr
_refine_ls_matrix_type full
_refine_ls_number_parameters 334
_refine_ls_number_reflns 4081
_refine_ls_number_restraints 0
_refine_ls_restrained_S_all 1.040
_refine_ls_R_factor_all 0.0664
_refine_ls_R_factor_gt 0.0454
_refine_ls_shift/su_max 0.000
_refine_ls_shift/su_mean 0.000
_refine_ls_structure_factor_coef Fsqd
_refine_ls_weighting_details 'w=1/[\s^2^(Fo^2^)+(0.0351P)^2^] where P=(Fo^2^+2Fc^2^)/3'
_refine_ls_weighting_scheme calc
_refine_ls_wR_factor_gt 0.0882
_refine_ls_wR_factor_ref 0.1025
_reflns_Friedel_coverage 0.000
_reflns_number_gt 3071
_reflns_number_total 4081
_reflns_threshold_expression 'I > 2\s(I)'
_cod_data_source_file c9dt01253b2.cif
_cod_data_source_block 371-2Co
_cod_original_cell_volume 2295.51(15)
_cod_original_sg_symbol_H-M 'P 21/c'
_cod_database_code 7701752
_shelx_shelxl_version_number 2014/7
_shelx_space_group_comment
;
The symmetry employed for this shelxl refinement is uniquely defined
by the following loop, which should always be used as a source of
symmetry information in preference to the above space-group names.
They are only intended as comments.
;
_shelx_estimated_absorpt_t_min 0.837
_shelx_estimated_absorpt_t_max 0.850

loop_
_space_group_symop_operation_xyz
'x, y, z'
'-x, y+1/2, -z+1/2'
'-x, -y, -z'
'x, -y-1/2, z-1/2'

loop_
_atom_site_label
_atom_site_type_symbol
_atom_site_fract_x
_atom_site_fract_y
_atom_site_fract_z
_atom_site_U_iso_or_equiv
_atom_site_adp_type
_atom_site_occupancy
_atom_site_site_symmetry_order
_atom_site_calc_flag
_atom_site_refinement_flags_posn
_atom_site_refinement_flags_adp
Co1 Co 0.84613(4) 0.84755(3) 0.48077(2) 0.02377(14) Uani 1 1 d . .
O3 O 0.6719(2) 0.39905(17) 0.14940(12) 0.0388(6) Uani 1 1 d . .
H1 H 0.7289 0.3554 0.1548 0.058 Uiso 1 1 calc R U
O4 O 0.7252(2) 0.43966(19) 0.27247(14) 0.0496(7) Uani 1 1 d . .
O2 O 1.02941(19) 0.83881(16) 0.43502(12) 0.0310(5) Uani 1 1 d . .
O1 O 1.1460(2) 0.76458(18) 0.34232(14) 0.0437(6) Uani 1 1 d . .
N2 N 0.6610(2) 0.7972(2) 0.52045(13) 0.0298(6) Uani 1 1 d . .
N3 N 0.8894(3) 0.7126(2) 0.55301(15) 0.0359(7) Uani 1 1 d . .
C8 C 0.5590(3) 0.5347(2) 0.20789(16) 0.0250(7) Uani 1 1 d . .
C2 C 0.9229(3) 0.7432(2) 0.33595(17) 0.0246(7) Uani 1 1 d . .
C13 C 0.3504(3) 0.6707(2) 0.20776(17) 0.0297(8) Uani 1 1 d . .
H13 H 0.2805 0.7156 0.2094 0.036 Uiso 1 1 calc R U
C10 C 0.4437(3) 0.5072(2) 0.17272(17) 0.0271(7) Uani 1 1 d . .
H10 H 0.4360 0.4418 0.1492 0.032 Uiso 1 1 calc R U
C6 C 0.9220(3) 0.6980(2) 0.26301(17) 0.0306(8) Uani 1 1 d . .
H6 H 0.9975 0.6919 0.2354 0.037 Uiso 1 1 calc R U
C5 C 0.8090(3) 0.6620(2) 0.23161(18) 0.0313(8) Uani 1 1 d . .
H5 H 0.8074 0.6315 0.1825 0.038 Uiso 1 1 calc R U
C7 C 0.5721(3) 0.6342(2) 0.24209(16) 0.0254(7) Uani 1 1 d . .
C9 C 0.6615(3) 0.4538(3) 0.21405(19) 0.0311(8) Uani 1 1 d . .
C3 C 0.7059(3) 0.7189(2) 0.34591(17) 0.0281(7) Uani 1 1 d . .
H3 H 0.6316 0.7260 0.3745 0.034 Uiso 1 1 calc R U
C14 C 0.4664(3) 0.7001(3) 0.24168(17) 0.0307(8) Uani 1 1 d . .
H14 H 0.4734 0.7658 0.2648 0.037 Uiso 1 1 calc R U
C19 C 0.6621(3) 0.6993(3) 0.55182(17) 0.0322(8) Uani 1 1 d . .
C22 C 0.7901(4) 0.5574(3) 0.6081(2) 0.0526(11) Uani 1 1 d . .
C4 C 0.6965(3) 0.6715(2) 0.27356(17) 0.0252(7) Uani 1 1 d . .
C15 C 0.5478(3) 0.8391(3) 0.50439(18) 0.0396(9) Uani 1 1 d . .
H15 H 0.5455 0.9069 0.4846 0.048 Uiso 1 1 calc R U
C18 C 0.5502(4) 0.6424(3) 0.56621(19) 0.0461(10) Uani 1 1 d . .
C1 C 1.0431(3) 0.7858(2) 0.37367(19) 0.0289(8) Uani 1 1 d . .
C23 C 0.7841(4) 0.6552(3) 0.57092(18) 0.0362(8) Uani 1 1 d . .
C21 C 0.6736(5) 0.5011(3) 0.6214(2) 0.0706(14) Uani 1 1 d . .
H21 H 0.6770 0.4355 0.6450 0.085 Uiso 1 1 calc R U
C20 C 0.5601(5) 0.5413(4) 0.6005(2) 0.0683(14) Uani 1 1 d . .
H20 H 0.4863 0.5024 0.6085 0.082 Uiso 1 1 calc R U
C17 C 0.4334(4) 0.6897(4) 0.5458(2) 0.0597(12) Uani 1 1 d . .
H17 H 0.3571 0.6539 0.5531 0.072 Uiso 1 1 calc R U
C26 C 1.0025(4) 0.6753(3) 0.5754(2) 0.0543(11) Uani 1 1 d . .
H26 H 1.0754 0.7140 0.5644 0.065 Uiso 1 1 calc R U
C24 C 0.9106(5) 0.5214(4) 0.6300(3) 0.0767(15) Uani 1 1 d . .
H24 H 0.9191 0.4571 0.6551 0.092 Uiso 1 1 calc R U
C25 C 1.0162(5) 0.5795(4) 0.6151(3) 0.0772(15) Uani 1 1 d . .
H25 H 1.0967 0.5562 0.6310 0.093 Uiso 1 1 calc R U
C16 C 0.4321(4) 0.7879(4) 0.5153(2) 0.0554(11) Uani 1 1 d . .
H16 H 0.3552 0.8203 0.5020 0.066 Uiso 1 1 calc R U
N1 N 0.8147(2) 0.75508(19) 0.37706(13) 0.0248(6) Uani 1 1 d . .
C11 C 0.3396(3) 0.5742(2) 0.17152(16) 0.0254(7) Uani 1 1 d . .
C12 C 0.2199(3) 0.5423(3) 0.12709(18) 0.0285(7) Uani 1 1 d . .
O5 O 0.2343(2) 0.46908(17) 0.07914(12) 0.0362(6) Uani 1 1 d . .
O6 O 0.1201(2) 0.5912(2) 0.13931(14) 0.0539(7) Uani 1 1 d . .
O7 O 0.90195(19) 0.94768(15) 0.56888(11) 0.0288(5) Uani 1 1 d . .
H1W H 0.8991 1.0131 0.5535 0.035 Uiso 1 1 d R U
H2W H 0.9804 0.9342 0.5841 0.035 Uiso 1 1 d R U

loop_
_atom_site_aniso_label
_atom_site_aniso_U_11
_atom_site_aniso_U_22
_atom_site_aniso_U_33
_atom_site_aniso_U_23
_atom_site_aniso_U_13
_atom_site_aniso_U_12
Co1 0.0240(2) 0.0242(3) 0.0230(2) 0.0004(2) -0.00491(17) -0.00256(18)
O3 0.0330(14) 0.0395(14) 0.0437(14) -0.0056(13) -0.0069(11) 0.0151(11)
O4 0.0490(16) 0.0446(16) 0.0543(15) -0.0032(14) -0.0286(13) 0.0099(13)
O2 0.0239(12) 0.0349(13) 0.0341(12) -0.0089(11) -0.0055(9) -0.0055(10)
O1 0.0219(13) 0.0499(16) 0.0596(15) -0.0212(13) 0.0091(11) -0.0095(11)
N2 0.0337(16) 0.0337(17) 0.0219(13) 0.0025(13) -0.0003(11) -0.0026(13)
N3 0.0408(18) 0.0316(17) 0.0350(15) 0.0027(14) -0.0130(13) 0.0025(14)
C8 0.0228(17) 0.0270(18) 0.0251(16) -0.0008(15) -0.0044(13) -0.0006(14)
C2 0.0236(17) 0.0215(17) 0.0288(17) -0.0010(15) -0.0009(13) -0.0060(13)
C13 0.0283(18) 0.0315(19) 0.0291(17) -0.0096(16) -0.0057(14) 0.0081(15)
C10 0.0289(18) 0.0248(18) 0.0274(16) -0.0064(15) -0.0038(13) 0.0011(14)
C6 0.0252(18) 0.035(2) 0.0316(17) -0.0057(16) 0.0055(14) -0.0044(15)
C5 0.0334(19) 0.033(2) 0.0270(17) -0.0057(16) 0.0013(14) -0.0025(15)
C7 0.0280(17) 0.0298(19) 0.0185(15) -0.0031(15) -0.0022(12) -0.0025(14)
C9 0.0235(17) 0.0291(19) 0.0405(19) -0.0016(18) -0.0087(14) -0.0048(15)
C3 0.0238(17) 0.0333(19) 0.0271(17) -0.0050(16) 0.0009(13) -0.0026(15)
C14 0.0331(19) 0.0279(18) 0.0309(17) -0.0137(16) -0.0076(14) -0.0004(15)
C19 0.044(2) 0.033(2) 0.0197(16) -0.0002(16) 0.0014(14) -0.0051(16)
C22 0.079(3) 0.035(2) 0.043(2) 0.011(2) -0.015(2) -0.001(2)
C4 0.0244(17) 0.0263(18) 0.0248(16) -0.0040(15) -0.0030(13) -0.0015(14)
C15 0.039(2) 0.048(2) 0.0317(18) -0.0048(18) 0.0045(15) 0.0070(18)
C18 0.059(3) 0.049(3) 0.0311(19) 0.001(2) 0.0097(18) -0.019(2)
C1 0.0243(18) 0.0243(18) 0.0381(19) 0.0016(16) -0.0011(14) -0.0051(14)
C23 0.057(2) 0.027(2) 0.0249(17) 0.0030(16) -0.0049(16) -0.0069(17)
C21 0.118(5) 0.042(3) 0.052(3) 0.017(2) -0.002(3) -0.029(3)
C20 0.086(4) 0.063(3) 0.056(3) 0.011(3) 0.007(3) -0.033(3)
C17 0.042(3) 0.082(3) 0.055(3) -0.002(3) 0.012(2) -0.018(2)
C26 0.052(3) 0.051(3) 0.060(3) 0.004(2) -0.020(2) 0.003(2)
C24 0.113(5) 0.041(3) 0.074(3) 0.017(3) -0.027(3) 0.008(3)
C25 0.083(4) 0.057(3) 0.090(4) 0.019(3) -0.040(3) 0.025(3)
C16 0.033(2) 0.082(3) 0.051(2) -0.006(3) 0.0056(18) 0.002(2)
N1 0.0217(14) 0.0281(15) 0.0244(13) -0.0062(12) -0.0029(11) -0.0059(11)
C11 0.0256(17) 0.0292(19) 0.0213(16) -0.0027(15) -0.0033(13) 0.0005(14)
C12 0.0247(17) 0.0312(19) 0.0292(17) -0.0036(16) -0.0072(13) 0.0004(15)
O5 0.0329(13) 0.0360(14) 0.0393(13) -0.0157(12) -0.0124(10) -0.0001(11)
O6 0.0286(14) 0.0691(19) 0.0634(16) -0.0363(15) -0.0186(12) 0.0157(13)
O7 0.0279(12) 0.0280(12) 0.0302(11) 0.0003(10) -0.0077(9) -0.0047(10)

loop_
_atom_type_symbol
_atom_type_description
_atom_type_scat_dispersion_real
_atom_type_scat_dispersion_imag
_atom_type_scat_source
C C 0.0033 0.0016 'International Tables Vol C Tables 4.2.6.8 and 6.1.1.4'
H H 0.0000 0.0000 'International Tables Vol C Tables 4.2.6.8 and 6.1.1.4'
N N 0.0061 0.0033 'International Tables Vol C Tables 4.2.6.8 and 6.1.1.4'
O O 0.0106 0.0060 'International Tables Vol C Tables 4.2.6.8 and 6.1.1.4'
Co Co 0.3494 0.9721 'International Tables Vol C Tables 4.2.6.8 and 6.1.1.4'

loop_
_geom_angle_atom_site_label_1
_geom_angle_atom_site_label_2
_geom_angle_atom_site_label_3
_geom_angle
_geom_angle_site_symmetry_1
_geom_angle_site_symmetry_3
O5 Co1 O7 90.62(9) 2_655 .
O5 Co1 O2 102.98(8) 2_655 .
O7 Co1 O2 93.37(8) . .
O5 Co1 N1 86.62(9) 2_655 .
O7 Co1 N1 169.87(8) . .
O2 Co1 N1 77.79(8) . .
O5 Co1 N2 91.21(9) 2_655 .
O7 Co1 N2 101.38(8) . .
O2 Co1 N2 159.43(9) . .
N1 Co1 N2 88.43(9) . .
O5 Co1 N3 167.47(10) 2_655 .
O7 Co1 N3 90.91(9) . .
O2 Co1 N3 89.35(9) . .
N1 Co1 N3 93.89(10) . .
N2 Co1 N3 76.30(10) . .
C9 O3 H1 109.5 . .
C1 O2 Co1 117.39(19) . .
C15 N2 C19 117.1(3) . .
C15 N2 Co1 128.1(2) . .
C19 N2 Co1 113.3(2) . .
C26 N3 C23 117.5(3) . .
C26 N3 Co1 129.0(3) . .
C23 N3 Co1 113.2(2) . .
C10 C8 C7 119.3(3) . .
C10 C8 C9 118.5(3) . .
C7 C8 C9 122.0(3) . .
N1 C2 C6 121.9(3) . .
N1 C2 C1 115.7(3) . .
C6 C2 C1 122.4(3) . .
C11 C13 C14 119.7(3) . .
C11 C13 H13 120.2 . .
C14 C13 H13 120.2 . .
C11 C10 C8 122.0(3) . .
C11 C10 H10 119.0 . .
C8 C10 H10 119.0 . .
C5 C6 C2 119.4(3) . .
C5 C6 H6 120.3 . .
C2 C6 H6 120.3 . .
C6 C5 C4 119.7(3) . .
C6 C5 H5 120.1 . .
C4 C5 H5 120.1 . .
C14 C7 C8 118.2(3) . .
C14 C7 C4 120.2(3) . .
C8 C7 C4 121.5(3) . .
O4 C9 O3 124.7(3) . .
O4 C9 C8 123.3(3) . .
O3 C9 C8 112.0(3) . .
N1 C3 C4 124.1(3) . .
N1 C3 H3 118.0 . .
C4 C3 H3 118.0 . .
C7 C14 C13 121.9(3) . .
C7 C14 H14 119.1 . .
C13 C14 H14 119.1 . .
N2 C19 C18 122.9(3) . .
N2 C19 C23 117.1(3) . .
C18 C19 C23 120.0(3) . .
C24 C22 C23 116.9(4) . .
C24 C22 C21 124.1(4) . .
C23 C22 C21 119.0(4) . .
C3 C4 C5 117.0(3) . .
C3 C4 C7 121.2(3) . .
C5 C4 C7 121.8(3) . .
N2 C15 C16 124.0(4) . .
N2 C15 H15 118.0 . .
C16 C15 H15 118.0 . .
C17 C18 C19 117.3(4) . .
C17 C18 C20 123.5(4) . .
C19 C18 C20 119.2(4) . .
O1 C1 O2 126.1(3) . .
O1 C1 C2 117.2(3) . .
O2 C1 C2 116.6(3) . .
N3 C23 C22 123.4(4) . .
N3 C23 C19 117.3(3) . .
C22 C23 C19 119.3(3) . .
C20 C21 C22 121.1(4) . .
C20 C21 H21 119.4 . .
C22 C21 H21 119.4 . .
C21 C20 C18 121.3(4) . .
C21 C20 H20 119.4 . .
C18 C20 H20 119.4 . .
C16 C17 C18 119.8(4) . .
C16 C17 H17 120.1 . .
C18 C17 H17 120.1 . .
N3 C26 C25 122.5(4) . .
N3 C26 H26 118.8 . .
C25 C26 H26 118.8 . .
C25 C24 C22 120.4(4) . .
C25 C24 H24 119.8 . .
C22 C24 H24 119.8 . .
C24 C25 C26 119.3(4) . .
C24 C25 H25 120.4 . .
C26 C25 H25 120.4 . .
C17 C16 C15 118.8(4) . .
C17 C16 H16 120.6 . .
C15 C16 H16 120.6 . .
C3 N1 C2 117.9(3) . .
C3 N1 Co1 129.7(2) . .
C2 N1 Co1 112.04(19) . .
C13 C11 C10 118.9(3) . .
C13 C11 C12 121.9(3) . .
C10 C11 C12 119.1(3) . .
O6 C12 O5 126.6(3) . .
O6 C12 C11 118.2(3) . .
O5 C12 C11 115.2(3) . .
C12 O5 Co1 147.7(2) . 2_645
Co1 O7 H1W 111.1 . .
Co1 O7 H2W 110.7 . .
H1W O7 H2W 107.8 . .

loop_
_geom_bond_atom_site_label_1
_geom_bond_atom_site_label_2
_geom_bond_distance
_geom_bond_site_symmetry_2
Co1 O5 2.037(2) 2_655
Co1 O7 2.0602(19) .
Co1 O2 2.086(2) .
Co1 N1 2.160(2) .
Co1 N2 2.161(3) .
Co1 N3 2.167(3) .
O3 C9 1.320(4) .
O3 H1 0.8200 .
O4 C9 1.211(4) .
O2 C1 1.264(4) .
O1 C1 1.240(3) .
N2 C15 1.325(4) .
N2 C19 1.360(4) .
N3 C26 1.326(4) .
N3 C23 1.362(4) .
C8 C10 1.387(4) .
C8 C7 1.405(4) .
C8 C9 1.490(4) .
C2 N1 1.352(3) .
C2 C6 1.381(4) .
C2 C1 1.508(4) .
C13 C11 1.383(4) .
C13 C14 1.390(4) .
C13 H13 0.9300 .
C10 C11 1.384(4) .
C10 H10 0.9300 .
C6 C5 1.371(4) .
C6 H6 0.9300 .
C5 C4 1.395(4) .
C5 H5 0.9300 .
C7 C14 1.389(4) .
C7 C4 1.481(4) .
C3 N1 1.333(4) .
C3 C4 1.386(4) .
C3 H3 0.9300 .
C14 H14 0.9300 .
C19 C18 1.402(5) .
C19 C23 1.429(5) .
C22 C24 1.388(6) .
C22 C23 1.403(5) .
C22 C21 1.436(6) .
C15 C16 1.390(5) .
C15 H15 0.9300 .
C18 C17 1.402(5) .
C18 C20 1.421(5) .
C21 C20 1.337(6) .
C21 H21 0.9300 .
C20 H20 0.9300 .
C17 C16 1.358(5) .
C17 H17 0.9300 .
C26 C25 1.406(5) .
C26 H26 0.9300 .
C24 C25 1.358(6) .
C24 H24 0.9300 .
C25 H25 0.9300 .
C16 H16 0.9300 .
C11 C12 1.513(4) .
C12 O6 1.236(4) .
C12 O5 1.257(3) .
O5 Co1 2.037(2) 2_645
O7 H1W 0.8756 .
O7 H2W 0.8751 .

loop_
_geom_torsion_atom_site_label_1
_geom_torsion_atom_site_label_2
_geom_torsion_atom_site_label_3
_geom_torsion_atom_site_label_4
_geom_torsion
_geom_torsion_site_symmetry_4
C7 C8 C10 C11 -1.3(4) .
C9 C8 C10 C11 173.5(3) .
N1 C2 C6 C5 -1.3(5) .
C1 C2 C6 C5 -179.1(3) .
C2 C6 C5 C4 0.0(5) .
C10 C8 C7 C14 2.3(4) .
C9 C8 C7 C14 -172.3(3) .
C10 C8 C7 C4 -173.9(3) .
C9 C8 C7 C4 11.5(4) .
C10 C8 C9 O4 -135.8(3) .
C7 C8 C9 O4 38.8(5) .
C10 C8 C9 O3 42.8(4) .
C7 C8 C9 O3 -142.6(3) .
C8 C7 C14 C13 -0.9(4) .
C4 C7 C14 C13 175.4(3) .
C11 C13 C14 C7 -1.6(5) .
C15 N2 C19 C18 0.9(4) .
Co1 N2 C19 C18 -166.2(2) .
C15 N2 C19 C23 -178.5(3) .
Co1 N2 C19 C23 14.3(3) .
N1 C3 C4 C5 -0.2(5) .
N1 C3 C4 C7 -179.3(3) .
C6 C5 C4 C3 0.7(5) .
C6 C5 C4 C7 179.8(3) .
C14 C7 C4 C3 50.0(4) .
C8 C7 C4 C3 -133.8(3) .
C14 C7 C4 C5 -129.0(3) .
C8 C7 C4 C5 47.1(4) .
C19 N2 C15 C16 -2.2(5) .
Co1 N2 C15 C16 162.8(3) .
N2 C19 C18 C17 0.9(5) .
C23 C19 C18 C17 -179.6(3) .
N2 C19 C18 C20 -178.9(3) .
C23 C19 C18 C20 0.5(5) .
Co1 O2 C1 O1 -173.3(3) .
Co1 O2 C1 C2 5.8(3) .
N1 C2 C1 O1 171.1(3) .
C6 C2 C1 O1 -10.9(5) .
N1 C2 C1 O2 -8.0(4) .
C6 C2 C1 O2 169.9(3) .
C26 N3 C23 C22 -3.2(5) .
Co1 N3 C23 C22 171.3(3) .
C26 N3 C23 C19 175.5(3) .
Co1 N3 C23 C19 -10.1(4) .
C24 C22 C23 N3 2.9(5) .
C21 C22 C23 N3 -177.4(3) .
C24 C22 C23 C19 -175.7(4) .
C21 C22 C23 C19 4.0(5) .
N2 C19 C23 N3 -2.8(4) .
C18 C19 C23 N3 177.7(3) .
N2 C19 C23 C22 175.9(3) .
C18 C19 C23 C22 -3.6(5) .
C24 C22 C21 C20 178.3(4) .
C23 C22 C21 C20 -1.4(6) .
C22 C21 C20 C18 -1.7(7) .
C17 C18 C20 C21 -177.7(4) .
C19 C18 C20 C21 2.2(6) .
C19 C18 C17 C16 -1.7(5) .
C20 C18 C17 C16 178.1(4) .
C23 N3 C26 C25 1.0(5) .
Co1 N3 C26 C25 -172.4(3) .
C23 C22 C24 C25 -0.4(7) .
C21 C22 C24 C25 179.9(4) .
C22 C24 C25 C26 -1.6(7) .
N3 C26 C25 C24 1.3(7) .
C18 C17 C16 C15 0.6(6) .
N2 C15 C16 C17 1.4(6) .
C4 C3 N1 C2 -1.1(5) .
C4 C3 N1 Co1 171.4(2) .
C6 C2 N1 C3 1.8(4) .
C1 C2 N1 C3 179.8(3) .
C6 C2 N1 Co1 -172.0(2) .
C1 C2 N1 Co1 6.0(3) .
C14 C13 C11 C10 2.6(4) .
C14 C13 C11 C12 -174.1(3) .
C8 C10 C11 C13 -1.2(4) .
C8 C10 C11 C12 175.6(3) .
C13 C11 C12 O6 -18.0(5) .
C10 C11 C12 O6 165.3(3) .
C13 C11 C12 O5 160.1(3) .
C10 C11 C12 O5 -16.6(4) .
O6 C12 O5 Co1 -28.4(6) 2_645
C11 C12 O5 Co1 153.7(3) 2_645
